data_4113706
loop_
_publ_author_name
'F. Albert Cotton'
'James P. Donahue'
'Carlos A. Murillo'

_publ_section_title
;
 Polyunsaturated Dicarboxylate Tethers Connecting Dimolybdenum Redox and
 Chromophoric Centers: Syntheses, Structures, and Electrochemistry
;
_journal_name_full 'Journal of the American Chemical Society'
_journal_page_first 5436
_journal_page_last 5450
_journal_paper_doi 10.1021/ja029101i
_journal_volume 125
_journal_year 2003
_chemical_compound_source synthesized
_chemical_formula_moiety
;
 [Mo2 (H3 C O C6 H4 N)2 C H)3 (O2 C C H C H C H C H2)] . (C H2 Cl2)2
;
_chemical_formula_sum 'C52 H54 Cl4 Mo2 N6 O8'
_chemical_formula_weight 1224.69
_chemical_name_systematic
;
 ?
;
_space_group_IT_number 2
_symmetry_cell_setting triclinic
_symmetry_space_group_name_Hall '-P 1'
_symmetry_space_group_name_H-M 'P -1'
_atom_sites_solution_hydrogens geom
_atom_sites_solution_primary direct
_atom_sites_solution_secondary difmap
_audit_creation_method SHELXL
_cell_angle_alpha 105.0710(10)
_cell_angle_beta 103.0450(10)
_cell_angle_gamma 99.0950(10)
_cell_formula_units_Z 2
_cell_length_a 11.6419(7)
_cell_length_b 14.1583(8)
_cell_length_c 17.8869(11)
_cell_measurement_reflns_used 480
_cell_measurement_temperature 213(2)
_cell_measurement_theta_max 27.51
_cell_measurement_theta_min 2.42
_cell_volume 2698.8(3)
_computing_cell_refinement 'SAINT V. 6.02'
_computing_data_collection 'SMART V. 5.059'
_computing_data_reduction 'SAINT V. 6.02'
_computing_molecular_graphics 'SHELXTL V. 5.03 (Siemens, 1994)'
_computing_publication_material CIFTAB
_computing_structure_refinement 'SHELXL-97 (Sheldrick, 1997)'
_computing_structure_solution 'SHELXS-97 (Sheldrick, 1990)'
_diffrn_ambient_temperature 213(2)
_diffrn_measurement_device 'Bruker SMART 1000'
_diffrn_measurement_device_type 'area detector'
_diffrn_measurement_method 'omega scans'
_diffrn_radiation_monochromator graphite
_diffrn_radiation_source 'normal-focus sealed tube'
_diffrn_radiation_type MoK\a
_diffrn_radiation_wavelength 0.71073
_diffrn_reflns_av_R_equivalents 0.0127
_diffrn_reflns_av_sigmaI/netI 0.0242
_diffrn_reflns_limit_h_max 15
_diffrn_reflns_limit_h_min -12
_diffrn_reflns_limit_k_max 18
_diffrn_reflns_limit_k_min -18
_diffrn_reflns_limit_l_max 22
_diffrn_reflns_limit_l_min -22
_diffrn_reflns_number 18760
_diffrn_reflns_theta_max 27.51
_diffrn_reflns_theta_min 1.91
_diffrn_standards_number 'none (area detector data)'
_exptl_absorpt_coefficient_mu 0.720
_exptl_absorpt_correction_T_max 0.8634
_exptl_absorpt_correction_T_min 0.7057
_exptl_absorpt_correction_type multi-scan
_exptl_crystal_colour red
_exptl_crystal_density_diffrn 1.507
_exptl_crystal_description block
_exptl_crystal_F_000 1248
_exptl_crystal_size_max 0.52
_exptl_crystal_size_mid 0.24
_exptl_crystal_size_min 0.21
_refine_diff_density_max 1.020
_refine_diff_density_min -1.688
_refine_diff_density_rms 0.086
_refine_ls_extinction_method none
_refine_ls_goodness_of_fit_all 1.049
_refine_ls_goodness_of_fit_obs 1.050
_refine_ls_hydrogen_treatment noref
_refine_ls_matrix_type full
_refine_ls_number_parameters 645
_refine_ls_number_reflns 11769
_refine_ls_number_restraints 3
_refine_ls_restrained_S_all 1.050
_refine_ls_restrained_S_obs 1.050
_refine_ls_R_factor_all 0.0488
_refine_ls_R_factor_obs 0.0411
_refine_ls_shift/esd_max 2.290
_refine_ls_shift/esd_mean 0.036
_refine_ls_structure_factor_coef Fsqd
_refine_ls_weighting_details 'w=1/[\s^2^(Fo^2^)+(0.0579P)^2^+4.8105P] where P=(Fo^2^+2Fc^2^)/3'
_refine_ls_weighting_scheme calc
_refine_ls_wR_factor_all 0.1194
_refine_ls_wR_factor_obs 0.1101
_reflns_number_observed 10108
_reflns_number_total 11771
_reflns_observed_criterion >2sigma(I)
_cod_data_source_file ja029101isi20030123_021228_13.cif
_cod_data_source_block xl
_cod_depositor_comments
;
The following automatic conversions were performed:

'_refine_ls_weighting_scheme' value 'calc
w=1/[\s^2^(Fo^2^)+(0.0579P)^2^+4.8105P] where P=(Fo^2^+2Fc^2^)/3' was
changed to 'calc'. New tag '_refine_ls_weighting_details' was
created. The value of the new tag was set to
'w=1/[\s^2^(Fo^2^)+(0.0579P)^2^+4.8105P] where P=(Fo^2^+2Fc^2^)/3'.

Automatic conversion script
Id: cif_fix_values 3143 2015-03-26 13:38:13Z robertas 
;
_cod_database_code 4113706

loop_
_symmetry_equiv_pos_as_xyz
'x, y, z'
'-x, -y, -z'

loop_
_atom_site_aniso_label
_atom_site_aniso_U_11
_atom_site_aniso_U_22
_atom_site_aniso_U_33
_atom_site_aniso_U_23
_atom_site_aniso_U_13
_atom_site_aniso_U_12
Mo1 0.02740(14) 0.02486(13) 0.02125(12) 0.00987(10) 0.00689(9) 0.00638(10)
Mo2 0.02677(13) 0.02422(13) 0.02057(12) 0.00923(9) 0.00653(9) 0.00529(9)
O1 0.0285(11) 0.0307(11) 0.0263(10) 0.0106(9) 0.0068(8) 0.0086(9)
O2 0.0278(10) 0.0314(11) 0.0258(10) 0.0110(9) 0.0077(8) 0.0063(8)
O3 0.0464(15) 0.0496(15) 0.0537(15) 0.0297(13) 0.0126(12) 0.0225(12)
O4 0.081(2) 0.053(2) 0.0280(12) 0.0165(11) 0.0212(13) 0.0220(15)
O5 0.0408(13) 0.0445(14) 0.0503(14) 0.0298(12) 0.0217(11) 0.0098(11)
O6 0.0435(14) 0.0523(15) 0.0304(12) 0.0176(11) -0.0002(10) 0.0095(12)
O7 0.0410(14) 0.071(2) 0.0254(11) 0.0204(12) 0.0074(10) 0.0044(13)
O8 0.068(2) 0.0380(13) 0.0447(14) 0.0248(11) 0.0164(13) 0.0198(13)
N1 0.0336(13) 0.0266(12) 0.0263(12) 0.0092(10) 0.0092(10) 0.0094(10)
N2 0.0332(13) 0.0278(12) 0.0233(11) 0.0091(10) 0.0091(10) 0.0081(10)
N3 0.0308(13) 0.0261(12) 0.0257(12) 0.0110(10) 0.0070(10) 0.0044(10)
N4 0.0283(13) 0.0263(12) 0.0241(11) 0.0100(10) 0.0055(10) 0.0039(10)
N5 0.0272(12) 0.0285(12) 0.0223(11) 0.0096(10) 0.0080(9) 0.0071(10)
N6 0.0281(12) 0.0257(12) 0.0243(11) 0.0108(10) 0.0078(9) 0.0075(10)
C1 0.0274(15) 0.0290(14) 0.0271(14) 0.0077(12) 0.0081(11) 0.0087(12)
C2 0.028(2) 0.032(2) 0.032(2) 0.0072(13) 0.0039(12) 0.0072(12)
C3 0.031(2) 0.032(2) 0.037(2) 0.0073(13) 0.0098(13) 0.0079(13)
C4 0.037(2) 0.039(2) 0.048(2) 0.007(2) 0.013(2) 0.0032(15)
C5 0.056(3) 0.046(2) 0.067(3) 0.012(2) 0.025(2) -0.003(2)
C6 0.034(2) 0.0275(14) 0.0273(14) 0.0087(12) 0.0105(12) 0.0090(12)
C7 0.0263(14) 0.0288(14) 0.0273(14) 0.0106(12) 0.0090(11) 0.0076(11)
C8 0.040(2) 0.033(2) 0.0286(15) 0.0106(13) 0.0047(13) 0.0094(14)
C9 0.046(2) 0.030(2) 0.039(2) 0.0128(14) 0.0102(15) 0.0114(14)
C10 0.034(2) 0.040(2) 0.038(2) 0.0215(14) 0.0143(13) 0.0153(14)
C11 0.034(2) 0.047(2) 0.032(2) 0.0163(15) 0.0033(13) 0.0085(15)
C12 0.033(2) 0.032(2) 0.0294(15) 0.0090(13) 0.0080(12) 0.0046(13)
C13 0.094(4) 0.048(2) 0.058(2) 0.030(2) 0.030(2) 0.043(2)
C14 0.032(2) 0.032(2) 0.0247(14) 0.0099(12) 0.0086(12) 0.0086(12)
C15 0.068(2) 0.031(2) 0.030(2) 0.0108(14) 0.015(2) 0.009(2)
C16 0.079(3) 0.037(2) 0.030(2) 0.0063(15) 0.018(2) 0.014(2)
C17 0.048(2) 0.044(2) 0.0253(15) 0.0130(14) 0.0132(14) 0.014(2)
C18 0.059(2) 0.037(2) 0.034(2) 0.0181(15) 0.017(2) 0.013(2)
C19 0.056(2) 0.032(2) 0.030(2) 0.0103(13) 0.0163(15) 0.015(2)
C20 0.088(3) 0.060(3) 0.030(2) 0.023(2) 0.019(2) 0.019(2)
C21 0.0290(15) 0.0284(15) 0.0282(14) 0.0108(12) 0.0060(12) 0.0018(12)
C22 0.0309(15) 0.0238(13) 0.0246(13) 0.0085(11) 0.0067(11) 0.0031(11)
C23 0.029(2) 0.035(2) 0.037(2) 0.0168(14) 0.0118(13) 0.0092(13)
C24 0.034(2) 0.037(2) 0.038(2) 0.0205(14) 0.0121(13) 0.0128(13)
C25 0.035(2) 0.0290(15) 0.0276(14) 0.0128(12) 0.0119(12) 0.0040(12)
C26 0.033(2) 0.039(2) 0.040(2) 0.0170(14) 0.0175(14) 0.0131(14)
C27 0.035(2) 0.035(2) 0.038(2) 0.0187(14) 0.0119(13) 0.0143(13)
C28 0.052(2) 0.056(2) 0.071(3) 0.036(2) 0.037(2) 0.012(2)
C29 0.031(2) 0.0271(14) 0.0244(13) 0.0085(11) 0.0060(11) 0.0083(12)
C30 0.034(2) 0.068(2) 0.034(2) 0.026(2) 0.0108(14) 0.007(2)
C31 0.029(2) 0.069(3) 0.037(2) 0.023(2) 0.0044(14) 0.004(2)
C32 0.036(2) 0.036(2) 0.0247(14) 0.0088(12) 0.0024(12) 0.0098(13)
C33 0.043(2) 0.050(2) 0.038(2) 0.028(2) 0.0050(15) 0.000(2)
C34 0.034(2) 0.049(2) 0.043(2) 0.028(2) 0.0011(14) -0.0037(15)
C35 0.046(3) 0.139(5) 0.053(3) 0.048(3) -0.013(2) -0.003(3)
C36 0.0291(15) 0.0285(14) 0.0261(14) 0.0079(12) 0.0091(11) 0.0064(12)
C37 0.0272(14) 0.0274(14) 0.0241(13) 0.0094(11) 0.0098(11) 0.0099(11)
C38 0.030(2) 0.034(2) 0.0279(14) 0.0126(12) 0.0114(12) 0.0075(12)
C39 0.0283(15) 0.035(2) 0.0265(14) 0.0077(12) 0.0070(12) 0.0065(12)
C40 0.035(2) 0.043(2) 0.0238(14) 0.0126(13) 0.0104(12) 0.0143(14)
C41 0.036(2) 0.045(2) 0.031(2) 0.0186(14) 0.0115(13) 0.0049(14)
C42 0.0270(15) 0.037(2) 0.0299(15) 0.0134(13) 0.0071(12) 0.0025(12)
C43 0.044(2) 0.076(3) 0.026(2) 0.014(2) 0.0033(15) 0.009(2)
C44 0.0291(15) 0.0251(14) 0.0255(13) 0.0101(11) 0.0063(11) 0.0058(11)
C45 0.040(2) 0.037(2) 0.033(2) 0.0160(14) 0.0159(13) 0.0143(14)
C46 0.045(2) 0.036(2) 0.039(2) 0.0157(14) 0.0135(15) 0.0194(15)
C47 0.046(2) 0.030(2) 0.035(2) 0.0161(13) 0.0072(14) 0.0098(14)
C48 0.069(3) 0.041(2) 0.036(2) 0.022(2) 0.026(2) 0.021(2)
C49 0.056(2) 0.035(2) 0.036(2) 0.0162(14) 0.022(2) 0.019(2)
C50 0.102(4) 0.050(2) 0.062(3) 0.031(2) 0.029(3) 0.043(3)

loop_
_atom_site_label
_atom_site_type_symbol
_atom_site_fract_x
_atom_site_fract_y
_atom_site_fract_z
_atom_site_U_iso_or_equiv
_atom_site_thermal_displace_type
_atom_site_occupancy
_atom_site_calc_flag
_atom_site_refinement_flags
_atom_site_disorder_group
Mo1 Mo 0.21411(2) 0.38390(2) 0.349500(14) 0.02389(8) Uani 1 d . .
Mo2 Mo 0.17949(2) 0.44120(2) 0.252242(14) 0.02347(8) Uani 1 d . .
C51A C 0.0770(7) -0.1266(7) 0.0093(5) 0.061(2) Uiso 0.671(7) d P 1
H51A H 0.0251(7) -0.1056(7) 0.0429(5) 0.073 Uiso 0.671(7) calc PR 1
H51B H 0.0670(7) -0.1987(7) -0.0019(5) 0.073 Uiso 0.671(7) calc PR 1
Cl1A Cl 0.0272(4) -0.1010(2) -0.0831(2) 0.0776(5) Uiso 0.671(7) d P 1
Cl2A Cl 0.2282(4) -0.0680(3) 0.0642(2) 0.1056(8) Uiso 0.671(7) d P 1
C51B C 0.1185(16) -0.1213(14) 0.0186(11) 0.061(2) Uiso 0.329(7) d P 2
H51C H 0.0699(16) -0.1020(14) 0.0550(11) 0.073 Uiso 0.329(7) calc PR 2
H51D H 0.1140(16) -0.1929(14) 0.0057(11) 0.073 Uiso 0.329(7) calc PR 2
Cl1B Cl 0.0775(8) -0.0822(4) -0.0712(3) 0.0776(5) Uiso 0.329(7) d P 2
Cl2B Cl 0.2660(8) -0.0510(6) 0.0559(5) 0.1056(8) Uiso 0.329(7) d P 2
C52A C 0.4084(12) 0.9049(10) 0.7755(8) 0.145(4) Uiso 0.779(6) d P 1
H52A H 0.3388(12) 0.8518(10) 0.7413(8) 0.174 Uiso 0.779(6) calc PR 1
H52B H 0.4763(12) 0.8962(10) 0.7535(8) 0.174 Uiso 0.779(6) calc PR 1
Cl3A Cl 0.3746(6) 1.0295(5) 0.7732(5) 0.240(3) Uiso 0.779(6) d P 1
Cl4A Cl 0.4372(7) 0.8951(6) 0.8562(6) 0.280(3) Uiso 0.779(6) d P 1
C52B C 0.3541(20) 0.9600(17) 0.8665(19) 0.145(4) Uiso 0.221(6) d PD 2
H52C H 0.2832(20) 0.9664(17) 0.8855(19) 0.174 Uiso 0.221(6) calc PR 2
H52D H 0.3322(20) 0.8982(17) 0.8219(19) 0.174 Uiso 0.221(6) calc PR 2
Cl3B Cl 0.3921(20) 1.0616(17) 0.8301(15) 0.240(3) Uiso 0.221(6) d PD 2
Cl4B Cl 0.4693(22) 0.9501(17) 0.9448(15) 0.280(3) Uiso 0.221(6) d PD 2
O1 O 0.3950(2) 0.4715(2) 0.39543(12) 0.0281(4) Uani 1 d . .
O2 O 0.3590(2) 0.5322(2) 0.29094(12) 0.0279(4) Uani 1 d . .
O3 O 0.4481(2) -0.0367(2) 0.3978(2) 0.0460(6) Uani 1 d . .
O4 O 0.2635(3) 0.2959(2) -0.13790(15) 0.0513(7) Uani 1 d . .
O5 O -0.1308(2) 0.0627(2) 0.4947(2) 0.0407(6) Uani 1 d . .
O6 O -0.3045(2) 0.3545(2) -0.08775(14) 0.0431(6) Uani 1 d . .
O7 O 0.3233(2) 0.5609(2) 0.75880(14) 0.0461(6) Uani 1 d . .
O8 O 0.0238(3) 0.8777(2) 0.1929(2) 0.0466(6) Uani 1 d . .
N1 N 0.2772(2) 0.2620(2) 0.28398(15) 0.0282(5) Uani 1 d . .
N2 N 0.2397(2) 0.3252(2) 0.17662(14) 0.0275(5) Uani 1 d . .
N3 N 0.0344(2) 0.2972(2) 0.31527(15) 0.0273(5) Uani 1 d . .
N4 N -0.0049(2) 0.3581(2) 0.20736(14) 0.0264(5) Uani 1 d . .
N5 N 0.1742(2) 0.5078(2) 0.42829(14) 0.0253(5) Uani 1 d . .
N6 N 0.1355(2) 0.5720(2) 0.32208(14) 0.0252(5) Uani 1 d . .
C1 C 0.4271(3) 0.5313(2) 0.3576(2) 0.0276(6) Uani 1 d . .
C2 C 0.5458(3) 0.6025(2) 0.3935(2) 0.0320(6) Uani 1 d . .
H2 H 0.5951(3) 0.5996(2) 0.4413(2) 0.038 Uiso 1 calc R .
C3 C 0.5860(3) 0.6708(2) 0.3609(2) 0.0337(7) Uani 1 d . .
H3 H 0.5371(3) 0.6716(2) 0.3122(2) 0.040 Uiso 1 calc R .
C4 C 0.7010(3) 0.7442(3) 0.3959(2) 0.0431(8) Uani 1 d . .
H4 H 0.7519(3) 0.7420(3) 0.4434(2) 0.052 Uiso 1 calc R .
C5 C 0.7376(4) 0.8145(3) 0.3641(3) 0.0579(11) Uani 1 d . .
H5A H 0.6886(4) 0.8185(3) 0.3166(3) 0.070 Uiso 1 calc R .
H5B H 0.8123(4) 0.8596(3) 0.3892(3) 0.070 Uiso 1 calc R .
C6 C 0.2790(3) 0.2585(2) 0.2094(2) 0.0292(6) Uani 1 d . .
H6 H 0.3085(3) 0.2084(2) 0.1798(2) 0.035 Uiso 1 calc R .
C7 C 0.3174(3) 0.1841(2) 0.3119(2) 0.0267(6) Uani 1 d . .
C8 C 0.2770(3) 0.0845(2) 0.2651(2) 0.0347(7) Uani 1 d . .
H8 H 0.2208(3) 0.0679(2) 0.2150(2) 0.042 Uiso 1 calc R .
C9 C 0.3187(3) 0.0080(3) 0.2913(2) 0.0381(7) Uani 1 d . .
H9 H 0.2918(3) -0.0585(3) 0.2585(2) 0.046 Uiso 1 calc R .
C10 C 0.4006(3) 0.0325(3) 0.3668(2) 0.0340(7) Uani 1 d . .
C11 C 0.4379(3) 0.1317(3) 0.4155(2) 0.0377(7) Uani 1 d . .
H11 H 0.4909(3) 0.1478(3) 0.4668(2) 0.045 Uiso 1 calc R .
C12 C 0.3972(3) 0.2068(2) 0.3886(2) 0.0321(6) Uani 1 d . .
H12 H 0.4232(3) 0.2730(2) 0.4220(2) 0.039 Uiso 1 calc R .
C13 C 0.4102(5) -0.1382(3) 0.3493(3) 0.0596(12) Uani 1 d . .
H13A H 0.3238(6) -0.1595(8) 0.3368(17) 0.089 Uiso 1 calc R .
H13B H 0.4478(25) -0.1790(5) 0.3779(9) 0.089 Uiso 1 calc R .
H13C H 0.4333(28) -0.1450(5) 0.3003(10) 0.089 Uiso 1 calc R .
C14 C 0.2478(3) 0.3171(2) 0.0970(2) 0.0292(6) Uani 1 d . .
C15 C 0.2329(4) 0.2253(3) 0.0390(2) 0.0427(8) Uani 1 d . .
H15 H 0.2179(4) 0.1660(3) 0.0521(2) 0.051 Uiso 1 calc R .
C16 C 0.2401(4) 0.2213(3) -0.0381(2) 0.0488(9) Uani 1 d . .
H16 H 0.2315(4) 0.1595(3) -0.0758(2) 0.059 Uiso 1 calc R .
C17 C 0.2599(3) 0.3086(3) -0.0597(2) 0.0377(7) Uani 1 d . .
C18 C 0.2747(4) 0.3998(3) -0.0030(2) 0.0412(8) Uani 1 d . .
H18 H 0.2881(4) 0.4588(3) -0.0167(2) 0.049 Uiso 1 calc R .
C19 C 0.2697(3) 0.4038(3) 0.0749(2) 0.0377(7) Uani 1 d . .
H19 H 0.2813(3) 0.4660(3) 0.1129(2) 0.045 Uiso 1 calc R .
C20 C 0.2622(5) 0.3818(3) -0.1651(2) 0.0569(11) Uani 1 d . .
H20A H 0.1937(18) 0.4082(15) -0.1563(19) 0.085 Uiso 1 calc R .
H20B H 0.2567(32) 0.3630(6) -0.2216(5) 0.085 Uiso 1 calc R .
H20C H 0.3355(14) 0.4321(11) -0.1357(15) 0.085 Uiso 1 calc R .
C21 C -0.0420(3) 0.3008(2) 0.2496(2) 0.0290(6) Uani 1 d . .
H21 H -0.1216(3) 0.2634(2) 0.2329(2) 0.035 Uiso 1 calc R .
C22 C -0.0119(3) 0.2398(2) 0.3614(2) 0.0268(6) Uani 1 d . .
C23 C 0.0585(3) 0.1812(2) 0.3942(2) 0.0323(6) Uani 1 d . .
H23 H 0.1345(3) 0.1806(2) 0.3860(2) 0.039 Uiso 1 calc R .
C24 C 0.0162(3) 0.1242(2) 0.4387(2) 0.0336(7) Uani 1 d . .
H24 H 0.0642(3) 0.0860(2) 0.4606(2) 0.040 Uiso 1 calc R .
C25 C -0.0974(3) 0.1236(2) 0.4508(2) 0.0295(6) Uani 1 d . .
C26 C -0.1668(3) 0.1835(3) 0.4205(2) 0.0346(7) Uani 1 d . .
H26 H -0.2424(3) 0.1846(3) 0.4294(2) 0.042 Uiso 1 calc R .
C27 C -0.1230(3) 0.2418(2) 0.3768(2) 0.0333(7) Uani 1 d . .
H27 H -0.1692(3) 0.2829(2) 0.3576(2) 0.040 Uiso 1 calc R .
C28 C -0.2478(4) 0.0568(3) 0.5062(3) 0.0529(10) Uani 1 d . .
H28A H -0.2537(10) 0.1220(6) 0.5360(17) 0.079 Uiso 1 calc R .
H28B H -0.2615(12) 0.0103(18) 0.5356(17) 0.079 Uiso 1 calc R .
H28C H -0.3076(4) 0.0341(23) 0.4547(3) 0.079 Uiso 1 calc R .
C29 C -0.0878(3) 0.3562(2) 0.1344(2) 0.0276(6) Uani 1 d . .
C30 C -0.2108(3) 0.3168(3) 0.1118(2) 0.0436(9) Uani 1 d . .
H30 H -0.2448(3) 0.2910(3) 0.1468(2) 0.052 Uiso 1 calc R .
C31 C -0.2862(3) 0.3142(3) 0.0382(2) 0.0454(9) Uani 1 d . .
H31 H -0.3687(3) 0.2856(3) 0.0242(2) 0.054 Uiso 1 calc R .
C32 C -0.2388(3) 0.3537(2) -0.0134(2) 0.0330(7) Uani 1 d . .
C33 C -0.1162(3) 0.3953(3) 0.0082(2) 0.0431(8) Uani 1 d . .
H33 H -0.0830(3) 0.4224(3) -0.0264(2) 0.052 Uiso 1 calc R .
C34 C -0.0419(3) 0.3972(3) 0.0814(2) 0.0425(8) Uani 1 d . .
H34 H 0.0404(3) 0.4265(3) 0.0954(2) 0.051 Uiso 1 calc R .
C35 C -0.4304(4) 0.3163(5) -0.1105(3) 0.083(2) Uani 1 d . .
H35A H -0.4472(4) 0.2462(9) -0.1148(27) 0.125 Uiso 1 calc R .
H35B H -0.4659(7) 0.3246(33) -0.1616(14) 0.125 Uiso 1 calc R .
H35C H -0.4641(7) 0.3520(24) -0.0705(15) 0.125 Uiso 1 calc R .
C36 C 0.1516(3) 0.5827(2) 0.4004(2) 0.0278(6) Uani 1 d . .
H36 H 0.1470(3) 0.6427(2) 0.4352(2) 0.033 Uiso 1 calc R .
C37 C 0.2110(3) 0.5274(2) 0.5138(2) 0.0251(6) Uani 1 d . .
C38 C 0.3180(3) 0.5953(2) 0.5608(2) 0.0295(6) Uani 1 d . .
H38 H 0.3637(3) 0.6317(2) 0.5368(2) 0.035 Uiso 1 calc R .
C39 C 0.3590(3) 0.6102(2) 0.6436(2) 0.0305(6) Uani 1 d . .
H39 H 0.4311(3) 0.6561(2) 0.6745(2) 0.037 Uiso 1 calc R .
C40 C 0.2902(3) 0.5555(3) 0.6789(2) 0.0324(7) Uani 1 d . .
C41 C 0.1809(3) 0.4898(3) 0.6330(2) 0.0365(7) Uani 1 d . .
H41 H 0.1336(3) 0.4556(3) 0.6575(2) 0.044 Uiso 1 calc R .
C42 C 0.1418(3) 0.4746(2) 0.5509(2) 0.0314(6) Uani 1 d . .
H42 H 0.0692(3) 0.4291(2) 0.5202(2) 0.038 Uiso 1 calc R .
C43 C 0.4445(4) 0.6102(4) 0.8042(2) 0.0506(10) Uani 1 d . .
H43A H 0.4993(4) 0.5801(16) 0.7782(10) 0.076 Uiso 1 calc R .
H43B H 0.4583(9) 0.6039(21) 0.8575(6) 0.076 Uiso 1 calc R .
H43C H 0.4578(9) 0.6801(6) 0.8077(16) 0.076 Uiso 1 calc R .
C44 C 0.1046(3) 0.6516(2) 0.2930(2) 0.0264(6) Uani 1 d . .
C45 C 0.0436(3) 0.7190(2) 0.3280(2) 0.0341(7) Uani 1 d . .
H45 H 0.0200(3) 0.7126(2) 0.3731(2) 0.041 Uiso 1 calc R .
C46 C 0.0167(3) 0.7963(3) 0.2972(2) 0.0377(7) Uani 1 d . .
H46 H -0.0221(3) 0.8421(3) 0.3228(2) 0.045 Uiso 1 calc R .
C47 C 0.0478(3) 0.8049(2) 0.2284(2) 0.0364(7) Uani 1 d . .
C48 C 0.1076(4) 0.7377(3) 0.1925(2) 0.0437(9) Uani 1 d . .
H48 H 0.1289(4) 0.7431(3) 0.1464(2) 0.052 Uiso 1 calc R .
C49 C 0.1364(4) 0.6624(3) 0.2241(2) 0.0387(8) Uani 1 d . .
H49 H 0.1776(4) 0.6182(3) 0.1993(2) 0.046 Uiso 1 calc R .
C50 C -0.0352(5) 0.9484(3) 0.2311(3) 0.0649(13) Uani 1 d . .
H50A H -0.1136(14) 0.9142(5) 0.2306(20) 0.097 Uiso 1 calc R .
H50B H -0.0443(31) 0.9970(17) 0.2028(14) 0.097 Uiso 1 calc R .
H50C H 0.0124(17) 0.9819(20) 0.2859(7) 0.097 Uiso 1 calc R .

loop_
_atom_type_symbol
_atom_type_description
_atom_type_scat_dispersion_real
_atom_type_scat_dispersion_imag
_atom_type_scat_source
C C 0.0033 0.0016 'International Tables Vol C Tables 4.2.6.8 and 6.1.1.4'
H H 0.0000 0.0000 'International Tables Vol C Tables 4.2.6.8 and 6.1.1.4'
N N 0.0061 0.0033 'International Tables Vol C Tables 4.2.6.8 and 6.1.1.4'
O O 0.0106 0.0060 'International Tables Vol C Tables 4.2.6.8 and 6.1.1.4'
Cl Cl 0.1484 0.1585 'International Tables Vol C Tables 4.2.6.8 and 6.1.1.4'
Mo Mo -1.6832 0.6857 'International Tables Vol C Tables 4.2.6.8 and 6.1.1.4'

loop_
_geom_angle_atom_site_label_1
_geom_angle_atom_site_label_2
_geom_angle_atom_site_label_3
_geom_angle
_geom_angle_site_symmetry_3
_geom_angle_publ_flag
Mo2 Mo1 N3 92.60(7) . y
Mo2 Mo1 O1 92.23(6) . y
N3 Mo1 O1 174.51(8) . y
Mo2 Mo1 N5 92.92(6) . y
N3 Mo1 N5 92.85(10) . y
O1 Mo1 N5 84.29(9) . y
Mo2 Mo1 N1 92.73(7) . y
N3 Mo1 N1 92.89(10) . y
O1 Mo1 N1 89.49(9) . y
N5 Mo1 N1 171.75(9) . y
Mo1 Mo2 O2 91.71(6) . y
Mo1 Mo2 N4 92.94(6) . y
O2 Mo2 N4 175.07(8) . y
Mo1 Mo2 N6 92.62(6) . y
O2 Mo2 N6 84.87(9) . y
N4 Mo2 N6 93.32(10) . y
Mo1 Mo2 N2 93.02(7) . y
O2 Mo2 N2 88.88(9) . y
N4 Mo2 N2 92.47(10) . y
N6 Mo2 N2 171.70(9) . y
Cl2A C51A Cl1A 115.0(5) . n
Cl2B C51B Cl1B 97.3(9) . n
Cl4A C52A Cl3A 113.1(9) . n
Cl4B C52B Cl3B 114.90(15) . n
C52B Cl4B Cl4B 124.2(22) 2_677 n
C1 O1 Mo1 116.6(2) . y
C1 O2 Mo2 116.7(2) . y
C10 O3 C13 117.3(3) . n
C17 O4 C20 116.5(3) . n
C25 O5 C28 117.4(3) . n
C32 O6 C35 117.5(3) . n
C40 O7 C43 117.4(3) . n
C47 O8 C50 116.6(3) . n
C6 N1 C7 116.1(3) . y
C6 N1 Mo1 116.8(2) . y
C7 N1 Mo1 127.1(2) . y
C6 N2 C14 117.2(3) . y
C6 N2 Mo2 116.4(2) . y
C14 N2 Mo2 126.3(2) . y
C21 N3 C22 117.7(3) . y
C21 N3 Mo1 118.1(2) . y
C22 N3 Mo1 124.1(2) . y
C21 N4 C29 118.4(3) . y
C21 N4 Mo2 116.5(2) . y
C29 N4 Mo2 125.0(2) . y
C36 N5 C37 118.1(2) . y
C36 N5 Mo1 117.5(2) . y
C37 N5 Mo1 121.0(2) . y
C36 N6 C44 118.4(3) . y
C36 N6 Mo2 116.4(2) . y
C44 N6 Mo2 124.7(2) . y
O1 C1 O2 122.3(3) . y
O1 C1 C2 118.1(3) . y
O2 C1 C2 119.6(3) . y
C3 C2 C1 123.1(3) . y
C2 C3 C4 124.6(3) . y
C5 C4 C3 123.7(4) . y
N2 C6 N1 121.1(3) . y
C8 C7 C12 118.2(3) . n
C8 C7 N1 121.4(3) . n
C12 C7 N1 120.4(3) . n
C7 C8 C9 121.6(3) . n
C10 C9 C8 119.2(3) . n
O3 C10 C9 123.8(3) . n
O3 C10 C11 116.5(3) . n
C9 C10 C11 119.7(3) . n
C12 C11 C10 120.6(3) . n
C11 C12 C7 120.6(3) . n
C19 C14 C15 117.7(3) . n
C19 C14 N2 119.3(3) . n
C15 C14 N2 123.0(3) . n
C16 C15 C14 120.8(3) . n
C17 C16 C15 120.8(3) . n
O4 C17 C18 125.0(3) . n
O4 C17 C16 116.0(3) . n
C18 C17 C16 119.0(3) . n
C17 C18 C19 120.1(3) . n
C14 C19 C18 121.5(3) . n
N3 C21 N4 119.8(3) . y
C27 C22 C23 118.4(3) . n
C27 C22 N3 122.6(3) . n
C23 C22 N3 119.1(3) . n
C24 C23 C22 120.6(3) . n
C23 C24 C25 120.4(3) . n
O5 C25 C24 115.3(3) . n
O5 C25 C26 125.1(3) . n
C24 C25 C26 119.6(3) . n
C25 C26 C27 119.7(3) . n
C22 C27 C26 121.2(3) . n
C30 C29 C34 116.8(3) . n
C30 C29 N4 125.1(3) . n
C34 C29 N4 118.1(3) . n
C29 C30 C31 122.1(3) . n
C32 C31 C30 120.1(3) . n
C31 C32 C33 119.1(3) . n
C31 C32 O6 125.0(3) . n
C33 C32 O6 116.0(3) . n
C32 C33 C34 120.5(3) . n
C33 C34 C29 121.5(3) . n
N5 C36 N6 119.7(3) . y
C38 C37 C42 118.8(3) . n
C38 C37 N5 120.8(3) . n
C42 C37 N5 120.4(3) . n
C37 C38 C39 121.4(3) . n
C40 C39 C38 118.9(3) . n
O7 C40 C41 115.5(3) . n
O7 C40 C39 124.2(3) . n
C41 C40 C39 120.3(3) . n
C40 C41 C42 120.3(3) . n
C41 C42 C37 120.3(3) . n
C45 C44 C49 117.5(3) . n
C45 C44 N6 124.0(3) . n
C49 C44 N6 118.4(3) . n
C44 C45 C46 121.5(3) . n
C47 C46 C45 120.0(3) . n
O8 C47 C48 116.7(3) . n
O8 C47 C46 124.3(3) . n
C48 C47 C46 119.1(3) . n
C47 C48 C49 120.8(3) . n
C48 C49 C44 121.1(3) . n

loop_
_geom_bond_atom_site_label_1
_geom_bond_atom_site_label_2
_geom_bond_distance
_geom_bond_site_symmetry_2
_geom_bond_publ_flag
Mo1 Mo2 2.0899(3) . y
Mo1 N3 2.116(3) . y
Mo1 O1 2.124(2) . y
Mo1 N5 2.133(2) . y
Mo1 N1 2.152(3) . y
Mo2 O2 2.130(2) . y
Mo2 N4 2.137(2) . y
Mo2 N6 2.153(2) . y
Mo2 N2 2.158(2) . y
C51A Cl2A 1.756(8) . n
C51A Cl1A 1.774(9) . n
C51B Cl2B 1.73(2) . n
C51B Cl1B 1.82(2) . n
C52A Cl4A 1.455(13) . n
C52A Cl3A 1.875(13) . n
C52B Cl4B 1.760(2) . n
C52B Cl3B 1.7600(11) . n
Cl4B Cl4B 2.00(5) 2_677 n
O1 C1 1.275(4) . y
O2 C1 1.278(3) . y
O3 C10 1.374(4) . n
O3 C13 1.410(5) . n
O4 C17 1.374(4) . n
O4 C20 1.423(5) . n
O5 C25 1.376(4) . n
O5 C28 1.416(4) . n
O6 C32 1.380(4) . n
O6 C35 1.404(5) . n
O7 C40 1.373(4) . n
O7 C43 1.419(4) . n
O8 C47 1.375(4) . n
O8 C50 1.420(5) . n
N1 C6 1.327(4) . y
N1 C7 1.424(4) . y
N2 C6 1.322(4) . y
N2 C14 1.424(4) . y
N3 C21 1.322(4) . y
N3 C22 1.430(4) . y
N4 C21 1.331(4) . y
N4 C29 1.429(4) . y
N5 C36 1.322(4) . y
N5 C37 1.430(4) . y
N6 C36 1.335(4) . y
N6 C44 1.421(4) . y
C1 C2 1.470(4) . y
C2 C3 1.330(5) . y
C3 C4 1.452(5) . y
C4 C5 1.329(6) . y
C7 C8 1.382(4) . n
C7 C12 1.397(4) . n
C8 C9 1.398(4) . n
C9 C10 1.387(5) . n
C10 C11 1.386(5) . n
C11 C12 1.382(5) . n
C14 C19 1.388(4) . n
C14 C15 1.395(5) . n
C15 C16 1.387(5) . n
C16 C17 1.388(5) . n
C17 C18 1.377(5) . n
C18 C19 1.396(5) . n
C22 C27 1.385(4) . n
C22 C23 1.399(4) . n
C23 C24 1.384(4) . n
C24 C25 1.386(4) . n
C25 C26 1.387(4) . n
C26 C27 1.391(4) . n
C29 C30 1.377(5) . n
C29 C34 1.391(4) . n
C30 C31 1.397(5) . n
C31 C32 1.367(5) . n
C32 C33 1.379(5) . n
C33 C34 1.387(5) . n
C37 C38 1.383(4) . n
C37 C42 1.399(4) . n
C38 C39 1.397(4) . n
C39 C40 1.387(4) . n
C40 C41 1.384(5) . n
C41 C42 1.384(4) . n
C44 C45 1.383(4) . n
C44 C49 1.402(4) . n
C45 C46 1.394(4) . n
C46 C47 1.389(5) . n
C47 C48 1.376(5) . n
C48 C49 1.382(5) . n
